data_7203484
loop_
_publ_author_name
'Masu, Hyuma'
'Tominaga, Masahide'
'Katagiri, Kosuke'
'Kato, Takako'
'Azumaya, Isao'

_publ_section_title
;
 2-D coordination network of a cyclic amide with a lanthanide metal
 cation and its columnar stacking
;
_journal_issue 8
_journal_name_full CrystEngComm
_journal_page_first 578
_journal_paper_doi 10.1039/b607370k
_journal_volume 8
_journal_year 2006
_chemical_formula_sum 'C28 H40 F9 La N3 O20.5 S3'
_chemical_formula_weight 1152.72
_chemical_name_systematic
;
?
;
_space_group_IT_number 174
_symmetry_cell_setting hexagonal
_symmetry_space_group_name_Hall 'P -6'
_symmetry_space_group_name_H-M 'P -6'
_atom_sites_solution_hydrogens geom
_atom_sites_solution_primary direct
_atom_sites_solution_secondary difmap
_audit_creation_method SHELXL-97
_cell_angle_alpha 90.00
_cell_angle_beta 90.00
_cell_angle_gamma 120.00
_cell_formula_units_Z 6
_cell_length_a 21.3144(5)
_cell_length_b 21.3144(5)
_cell_length_c 17.3882(8)
_cell_measurement_reflns_used 7869
_cell_measurement_temperature 150
_cell_measurement_theta_max 22.25
_cell_measurement_theta_min 2.34
_cell_volume 6841.2(4)
_computing_cell_refinement 'Bruker SMART'
_computing_data_collection 'Bruker SMART'
_computing_data_reduction 'Bruker SAINT'
_computing_molecular_graphics 'Bruker SHELXTL'
_computing_publication_material 'Bruker SHELXTL'
_computing_structure_refinement 'SHELXL-97 (Sheldrick, 1997)'
_computing_structure_solution 'SHELXS-97 (Sheldrick, 1990)'
_diffrn_ambient_temperature 150
_diffrn_detector_area_resol_mean 8.333
_diffrn_measured_fraction_theta_full 1.000
_diffrn_measured_fraction_theta_max 0.996
_diffrn_measurement_device_type 'Bruker ApexII CCD area detector'
_diffrn_measurement_method 'phi and omega scans'
_diffrn_radiation_monochromator graphite
_diffrn_radiation_source 'fine-focus sealed tube'
_diffrn_radiation_type MoK\a
_diffrn_radiation_wavelength 0.71073
_diffrn_reflns_av_R_equivalents 0.0796
_diffrn_reflns_av_sigmaI/netI 0.0613
_diffrn_reflns_limit_h_max 27
_diffrn_reflns_limit_h_min -27
_diffrn_reflns_limit_k_max 26
_diffrn_reflns_limit_k_min -26
_diffrn_reflns_limit_l_max 22
_diffrn_reflns_limit_l_min -22
_diffrn_reflns_number 77191
_diffrn_reflns_theta_full 25.00
_diffrn_reflns_theta_max 27.75
_diffrn_reflns_theta_min 1.10
_exptl_absorpt_coefficient_mu 1.187
_exptl_absorpt_correction_T_max 0.8905
_exptl_absorpt_correction_T_min 0.7172
_exptl_absorpt_correction_type empirical
_exptl_absorpt_process_details 'SADABS Sheldrick 1996'
_exptl_crystal_colour colourless
_exptl_crystal_density_diffrn 1.679
_exptl_crystal_density_method 'not measured'
_exptl_crystal_description prism
_exptl_crystal_F_000 3474
_exptl_crystal_size_max 0.30
_exptl_crystal_size_mid 0.10
_exptl_crystal_size_min 0.10
_refine_diff_density_max 1.418
_refine_diff_density_min -1.097
_refine_diff_density_rms 0.104
_refine_ls_abs_structure_details 'Flack H D (1983), Acta Cryst. A39, 876-881'
_refine_ls_abs_structure_Flack -0.016(13)
_refine_ls_extinction_method none
_refine_ls_goodness_of_fit_ref 1.027
_refine_ls_hydrogen_treatment constr
_refine_ls_matrix_type full
_refine_ls_number_parameters 640
_refine_ls_number_reflns 10971
_refine_ls_number_restraints 0
_refine_ls_restrained_S_all 1.027
_refine_ls_R_factor_all 0.0771
_refine_ls_R_factor_gt 0.0439
_refine_ls_shift/su_max 0.001
_refine_ls_shift/su_mean 0.000
_refine_ls_structure_factor_coef Fsqd
_refine_ls_weighting_details 'calc w=1/[\s^2^(Fo^2^)+(0.0496P)^2^+4.4331P] where P=(Fo^2^+2Fc^2^)/3'
_refine_ls_weighting_scheme calc
_refine_ls_wR_factor_gt 0.0960
_refine_ls_wR_factor_ref 0.1121
_reflns_number_gt 7888
_reflns_number_total 10971
_reflns_threshold_expression >2sigma(I)
_cod_data_source_file b607370k.txt
_cod_data_source_block 1-La
_cod_depositor_comments
;
The following automatic conversions were performed:
'_symmetry_cell_setting' value 'Hexagonal' changed to 'hexagonal'
according to '/home/saulius/struct/CIF-dictionaries/cif_core.dic'
dictionary named 'cif_core.dic' version 2.4.1 from 2010-06-29.

Automatic conversion script
Id: cif_fix_enum 1527 2010-12-29 10:47:43Z saulius 
;
_cod_original_sg_symbol_H-M P-6
_cod_original_formula_sum 'C28 H40 F9 La N3 O20.50 S3'
_cod_database_code 7203484

loop_
_symmetry_equiv_pos_as_xyz
'x, y, z'
'-y, x-y, z'
'-x+y, -x, z'
'x, y, -z'
'-y, x-y, -z'
'-x+y, -x, -z'

loop_
_atom_site_label
_atom_site_type_symbol
_atom_site_fract_x
_atom_site_fract_y
_atom_site_fract_z
_atom_site_U_iso_or_equiv
_atom_site_adp_type
_atom_site_occupancy
_atom_site_symmetry_multiplicity
_atom_site_calc_flag
_atom_site_refinement_flags
_atom_site_disorder_assembly
_atom_site_disorder_group
C1 C 0.1366(3) -0.0569(3) 0.2559(3) 0.0223(13) Uani 1 1 d . . .
C2 C 0.0615(3) -0.1888(3) 0.2478(3) 0.0363(16) Uani 1 1 d . . .
H2A H 0.0506 -0.2075 0.3005 0.055 Uiso 1 1 calc R . .
H2B H 0.0630 -0.2249 0.2141 0.055 Uiso 1 1 calc R . .
H2C H 0.0237 -0.1789 0.2299 0.055 Uiso 1 1 calc R . .
C3 C 0.1955(3) -0.1292(3) 0.2493(3) 0.0235(13) Uani 1 1 d . . .
C4 C 0.2313(3) -0.1197(3) 0.3182(3) 0.0303(13) Uani 1 1 d . . .
H4 H 0.2125 -0.1113 0.3641 0.036 Uiso 1 1 calc R . .
C5 C 0.2944(3) -0.1225(3) 0.3202(3) 0.0275(13) Uani 1 1 d . . .
H5 H 0.3193 -0.1153 0.3675 0.033 Uiso 1 1 calc R . .
C6 C 0.3221(3) -0.1359(3) 0.2532(3) 0.0208(12) Uani 1 1 d . . .
C7 C 0.2831(3) -0.1493(3) 0.1856(3) 0.0321(14) Uani 1 1 d . . .
H7 H 0.3000 -0.1609 0.1402 0.039 Uiso 1 1 calc R . .
C8 C 0.2198(3) -0.1461(3) 0.1831(3) 0.0341(14) Uani 1 1 d . . .
H8 H 0.1935 -0.1553 0.1364 0.041 Uiso 1 1 calc R . .
C9 C 0.3890(3) -0.1410(3) 0.2531(3) 0.0192(12) Uani 1 1 d . . .
C10 C 0.5202(3) -0.0838(3) 0.2600(3) 0.0324(14) Uani 1 1 d . . .
H10A H 0.5113 -0.1306 0.2796 0.049 Uiso 1 1 calc R . .
H10B H 0.5578 -0.0447 0.2911 0.049 Uiso 1 1 calc R . .
H10C H 0.5363 -0.0781 0.2064 0.049 Uiso 1 1 calc R . .
C11 C 0.4590(3) -0.0101(3) 0.2600(3) 0.0231(12) Uani 1 1 d . . .
C12 C 0.4518(3) 0.0226(3) 0.3263(3) 0.0338(14) Uani 1 1 d . . .
H12 H 0.4444 -0.0005 0.3748 0.041 Uiso 1 1 calc R . .
C13 C 0.4555(3) 0.0894(3) 0.3208(3) 0.0301(13) Uani 1 1 d . . .
H13 H 0.4493 0.1115 0.3654 0.036 Uiso 1 1 calc R . .
C14 C 0.4680(3) 0.1238(3) 0.2505(3) 0.0217(13) Uani 1 1 d . . .
C15 C 0.4786(3) 0.0928(3) 0.1856(3) 0.0344(14) Uani 1 1 d . . .
H15 H 0.4895 0.1174 0.1377 0.041 Uiso 1 1 calc R . .
C16 C 0.4732(3) 0.0255(3) 0.1915(3) 0.0336(14) Uani 1 1 d . . .
H16 H 0.4796 0.0036 0.1468 0.040 Uiso 1 1 calc R . .
C17 C 0.4730(3) 0.1970(3) 0.2442(3) 0.0242(13) Uani 1 1 d . . .
C18 C 0.4164(4) 0.2709(3) 0.2472(4) 0.0366(16) Uani 1 1 d . . .
H18A H 0.4078 0.2814 0.1946 0.055 Uiso 1 1 calc R . .
H18B H 0.4643 0.3088 0.2644 0.055 Uiso 1 1 calc R . .
H18C H 0.3792 0.2694 0.2815 0.055 Uiso 1 1 calc R . .
C19 C 0.3433(3) 0.1357(3) 0.2500(3) 0.0257(13) Uani 1 1 d . . .
C20 C 0.3007(3) 0.1186(3) 0.3148(3) 0.0327(13) Uani 1 1 d . . .
H20 H 0.3172 0.1494 0.3586 0.039 Uiso 1 1 calc R . .
C21 C 0.2330(3) 0.0555(3) 0.3155(3) 0.0321(14) Uani 1 1 d . . .
H21 H 0.2031 0.0439 0.3597 0.039 Uiso 1 1 calc R . .
C22 C 0.2091(3) 0.0098(3) 0.2526(3) 0.0202(12) Uani 1 1 d . . .
C23 C 0.2518(3) 0.0281(3) 0.1872(3) 0.0248(12) Uani 1 1 d . . .
H23 H 0.2357 -0.0028 0.1436 0.030 Uiso 1 1 calc R . .
C24 C 0.3180(3) 0.0914(3) 0.1857(3) 0.0289(13) Uani 1 1 d . . .
H24 H 0.3464 0.1048 0.1402 0.035 Uiso 1 1 calc R . .
C25 C 0.6671(7) 0.1467(5) 0.5000 0.055(3) Uani 1 2 d S . .
C28 C 0.5071(6) 0.9002(7) 0.5000 0.060(3) Uani 1 2 d S . .
C27 C 0.5832(5) 0.9187(6) 0.0000 0.047(2) Uani 1 2 d S . .
C29 C 0.0294(9) 0.8292(6) 0.0000 0.065(4) Uani 1 2 d S . .
C30 C 0.0037(7) 0.7488(6) 0.5000 0.055(3) Uani 1 2 d S . .
C31 C 0.3047(7) 0.0076(6) 0.5000 0.061(3) Uani 1 2 d S . .
H31A H 0.3409 0.0204 0.4593 0.092 Uiso 0.50 1 calc PR . .
H31B H 0.2640 -0.0412 0.4907 0.092 Uiso 0.50 1 calc PR . .
H31C H 0.3267 0.0090 0.5499 0.092 Uiso 0.50 1 calc PR . .
C32 C 0.3358(6) 0.9587(6) 1.0000 0.062(3) Uani 1 2 d S . .
H32A H 0.3767 0.9634 1.0302 0.093 Uiso 0.50 1 calc PR . .
H32B H 0.3180 0.9890 1.0227 0.093 Uiso 0.50 1 calc PR . .
H32C H 0.3515 0.9744 0.9470 0.093 Uiso 0.50 1 calc PR . .
F1 F 0.6118(3) 0.1602(3) 0.5000 0.0586(18) Uani 1 2 d S . .
F2 F 0.6631(3) 0.1088(2) 0.4387(3) 0.0870(16) Uani 1 1 d . . .
F7 F 0.5363(3) 0.9421(3) 0.4391(2) 0.100(2) Uani 1 1 d . . .
F8 F 0.5284(4) 0.8514(5) 0.5000 0.103(3) Uani 1 2 d S . .
F5 F 0.5743(4) 0.8528(4) 0.0000 0.099(3) Uani 1 2 d S . .
F6 F 0.6219(3) 0.9521(3) 0.0612(3) 0.0911(17) Uani 1 1 d . . .
F9 F -0.0348(4) 0.8298(4) 0.0000 0.077(2) Uani 1 2 d S . .
F10 F 0.0292(4) 0.7945(3) 0.0621(2) 0.100(2) Uani 1 1 d . . .
F11 F -0.0534(4) 0.7572(4) 0.5000 0.095(3) Uani 1 2 d S . .
F12 F -0.0007(3) 0.7101(3) 0.4392(3) 0.100(2) Uani 1 1 d . . .
La1 La 0.0000 0.0000 0.27325(3) 0.01766(10) Uani 1 3 d S . .
La2 La 0.3333 -0.3333 0.23589(4) 0.01794(15) Uani 1 3 d S . .
La3 La 0.6667 0.3333 0.23002(4) 0.02100(18) Uani 1 3 d S . .
N1 N 0.1319(3) -0.1218(3) 0.2461(2) 0.0249(11) Uani 1 1 d . . .
N2 N 0.4526(3) -0.0804(2) 0.2644(2) 0.0237(10) Uani 1 1 d . . .
N3 N 0.4132(3) 0.2004(3) 0.2487(2) 0.0253(11) Uani 1 1 d . . .
O1 O 0.0814(2) -0.0523(2) 0.2674(2) 0.0263(9) Uani 1 1 d . . .
O2 O 0.3858(2) -0.1998(2) 0.2419(2) 0.0255(9) Uani 1 1 d . . .
O3 O 0.5332(2) 0.2528(2) 0.2363(2) 0.0287(9) Uani 1 1 d . . .
O4 O -0.06138(19) 0.0342(2) 0.16342(19) 0.0295(9) Uani 1 1 d . . .
O5 O 0.0901(2) 0.0696(2) 0.3794(2) 0.0325(9) Uani 1 1 d . . .
O6 O 0.27342(19) -0.29791(19) 0.3463(2) 0.0278(9) Uani 1 1 d . . .
O7 O 0.2634(2) -0.3123(2) 0.1286(2) 0.0321(9) Uani 1 1 d . . .
O8 O 0.6371(2) 0.2380(2) 0.1255(2) 0.0404(11) Uani 1 1 d . . .
O9 O 0.6081(2) 0.3703(2) 0.3399(2) 0.0350(10) Uani 1 1 d . . .
O10 O 0.7512(2) 0.2679(3) 0.4301(2) 0.0460(12) Uani 1 1 d . . .
O11 O 0.8091(4) 0.2133(5) 0.5000 0.076(3) Uani 1 2 d S . .
O16 O 0.3959(4) 0.9171(4) 0.5000 0.0489(18) Uani 1 2 d S . .
O17 O 0.3905(2) 0.8157(2) 0.4297(2) 0.0356(10) Uani 1 1 d . . .
O14 O 0.4634(3) 0.8781(3) 0.0694(3) 0.0566(14) Uani 1 1 d . . .
O15 O 0.5194(4) 0.9920(3) 0.0000 0.0456(16) Uani 1 2 d S . .
O18 O 0.0939(2) 0.9501(2) 0.0702(2) 0.0468(12) Uani 1 1 d . . .
O19 O 0.1682(5) 0.9138(6) 0.0000 0.084(3) Uani 1 2 d S . .
O12 O 0.7511(5) 0.5154(4) 0.0701(3) 0.116(3) Uani 1 1 d . . .
O13 O 0.7272(5) 0.5940(5) 0.0000 0.088(3) Uani 1 2 d S . .
O20 O 0.0809(3) 0.8690(3) 0.4308(3) 0.0549(14) Uani 1 1 d . . .
O21 O 0.1418(4) 0.8161(4) 0.5000 0.0515(18) Uani 1 2 d S . .
O22 O 0.2793(3) 0.0584(3) 0.5000 0.0408(15) Uani 1 2 d S . .
O23 O 0.2803(4) 0.8864(4) 1.0000 0.0411(16) Uani 1 2 d S . .
O24 O 0.1366(3) 0.0202(3) 0.5000 0.0306(13) Uani 1 2 d S . .
O25 O 0.3124(3) 0.7771(3) 0.0000 0.0304(13) Uani 1 2 d S . .
O26 O 0.5550(5) 0.1422(4) 0.0000 0.073(2) Uani 1 2 d S . .
S1 S 0.75494(12) 0.23429(13) 0.5000 0.0338(5) Uani 1 2 d S . .
S4 S 0.41087(12) 0.85825(12) 0.5000 0.0274(5) Uani 1 2 d S . .
S3 S 0.49871(12) 0.91734(12) 0.0000 0.0336(5) Uani 1 2 d S . .
S5 S 0.10462(14) 0.92163(15) 0.0000 0.0370(6) Uani 1 2 d S . .
S2 S 0.7667(2) 0.55345(16) 0.0000 0.0676(10) Uani 1 2 d S . .
S6 S 0.08594(13) 0.83455(13) 0.5000 0.0337(5) Uani 1 2 d S . .
C26 C 0.8542(8) 0.6207(14) 0.0000 0.141(9) Uani 1 2 d S . .
F3 F 0.8819(3) 0.6583(4) 0.0606(3) 0.118(2) Uani 1 1 d . A .
F4 F 0.8884(8) 0.5725(9) 0.0000 0.152(7) Uani 0.754(13) 2 d SP A 1
F4B F 0.8317(12) 0.6995(12) 0.0000 0.064(9) Uani 0.246(13) 2 d SP A 2

loop_
_atom_site_aniso_label
_atom_site_aniso_U_11
_atom_site_aniso_U_22
_atom_site_aniso_U_33
_atom_site_aniso_U_23
_atom_site_aniso_U_13
_atom_site_aniso_U_12
C1 0.017(3) 0.027(3) 0.019(2) 0.004(2) 0.0015(19) 0.008(3)
C2 0.030(4) 0.026(4) 0.044(4) 0.003(2) 0.001(3) 0.007(3)
C3 0.022(3) 0.020(3) 0.027(3) 0.0025(19) -0.0005(19) 0.010(3)
C4 0.038(3) 0.042(4) 0.016(2) 0.003(2) 0.003(2) 0.024(3)
C5 0.030(3) 0.039(3) 0.015(2) 0.000(2) -0.002(2) 0.018(3)
C6 0.023(3) 0.023(3) 0.021(2) 0.0041(19) 0.0012(19) 0.015(3)
C7 0.040(4) 0.046(4) 0.023(3) -0.004(2) -0.002(2) 0.032(3)
C8 0.038(4) 0.050(4) 0.024(3) -0.007(2) -0.006(2) 0.029(3)
C9 0.025(3) 0.017(3) 0.018(2) 0.0038(18) 0.0008(18) 0.012(3)
C10 0.024(3) 0.034(4) 0.042(3) 0.002(3) 0.001(2) 0.016(3)
C11 0.020(3) 0.015(3) 0.030(3) 0.005(2) 0.001(2) 0.006(3)
C12 0.057(4) 0.028(3) 0.019(3) 0.002(2) 0.001(2) 0.023(3)
C13 0.050(4) 0.027(3) 0.015(2) -0.004(2) 0.001(2) 0.021(3)
C14 0.022(3) 0.018(3) 0.022(3) 0.0014(19) -0.0007(19) 0.009(3)
C15 0.056(4) 0.030(3) 0.024(3) 0.007(2) 0.005(3) 0.027(3)
C16 0.046(4) 0.028(3) 0.030(3) 0.002(2) 0.009(3) 0.021(3)
C17 0.023(3) 0.022(3) 0.021(2) 0.0017(19) -0.001(2) 0.006(3)
C18 0.034(4) 0.025(4) 0.056(4) 0.003(3) 0.003(3) 0.018(3)
C19 0.021(3) 0.030(4) 0.026(3) -0.002(2) -0.0017(19) 0.012(3)
C20 0.031(3) 0.039(4) 0.025(3) -0.009(2) -0.003(2) 0.015(3)
C21 0.025(3) 0.044(4) 0.019(3) -0.004(2) 0.004(2) 0.011(3)
C22 0.014(3) 0.026(3) 0.023(3) 0.003(2) -0.0020(18) 0.012(3)
C23 0.028(3) 0.025(3) 0.018(2) 0.000(2) 0.001(2) 0.011(3)
C24 0.031(3) 0.032(3) 0.019(2) 0.000(2) 0.001(2) 0.012(3)
C25 0.102(10) 0.022(5) 0.036(5) 0.000 0.000 0.028(6)
C28 0.036(6) 0.099(10) 0.025(5) 0.000 0.000 0.018(6)
C27 0.030(6) 0.050(7) 0.057(6) 0.000 0.000 0.017(5)
C29 0.131(13) 0.041(6) 0.032(5) 0.000 0.000 0.049(8)
C30 0.058(8) 0.040(7) 0.062(7) 0.000 0.000 0.020(6)
C31 0.074(9) 0.052(7) 0.063(7) 0.000 0.000 0.036(7)
C32 0.048(7) 0.051(7) 0.086(9) 0.000 0.000 0.024(6)
F1 0.052(4) 0.053(4) 0.060(4) 0.000 0.000 0.018(3)
F2 0.141(5) 0.053(3) 0.061(3) -0.025(2) 0.005(3) 0.044(3)
F7 0.060(3) 0.126(5) 0.043(3) 0.023(3) 0.014(2) -0.006(3)
F8 0.053(5) 0.168(8) 0.118(6) 0.000 0.000 0.077(6)
F5 0.046(4) 0.060(5) 0.204(10) 0.000 0.000 0.035(4)
F6 0.056(3) 0.120(5) 0.094(4) -0.015(3) -0.035(3) 0.042(3)
F9 0.080(5) 0.050(4) 0.070(4) 0.000 0.000 0.008(4)
F10 0.191(6) 0.067(3) 0.052(3) 0.020(2) -0.007(3) 0.070(4)
F11 0.032(4) 0.070(5) 0.162(8) 0.000 0.000 0.010(4)
F12 0.133(5) 0.048(3) 0.085(4) -0.036(3) -0.015(3) 0.021(3)
La1 0.01855(16) 0.01855(16) 0.0159(2) 0.000 0.000 0.00927(8)
La2 0.01848(19) 0.01848(19) 0.0169(3) 0.000 0.000 0.00924(9)
La3 0.0209(2) 0.0209(2) 0.0212(4) 0.000 0.000 0.01044(11)
N1 0.019(3) 0.025(3) 0.023(2) -0.0025(17) -0.0013(16) 0.005(2)
N2 0.029(3) 0.020(3) 0.026(2) 0.0010(18) 0.0014(19) 0.016(2)
N3 0.025(3) 0.022(3) 0.031(2) -0.0002(17) 0.0011(17) 0.013(2)
O1 0.018(2) 0.027(2) 0.036(2) 0.0073(16) -0.0007(16) 0.0122(18)
O2 0.030(2) 0.023(2) 0.0284(19) 0.0035(14) 0.0013(15) 0.0163(19)
O3 0.025(2) 0.022(2) 0.036(2) 0.0012(16) -0.0010(16) 0.0098(19)
O4 0.027(2) 0.032(2) 0.0270(18) 0.0019(16) -0.0071(15) 0.0130(19)
O5 0.039(2) 0.030(2) 0.0272(19) -0.0031(16) -0.0108(16) 0.016(2)
O6 0.025(2) 0.028(2) 0.0288(19) -0.0025(15) 0.0055(15) 0.0115(18)
O7 0.031(2) 0.040(2) 0.0246(19) 0.0061(16) -0.0038(16) 0.017(2)
O8 0.038(3) 0.042(3) 0.039(2) -0.0169(19) -0.0095(18) 0.018(2)
O9 0.037(2) 0.033(2) 0.029(2) -0.0014(17) 0.0135(17) 0.013(2)
O10 0.041(3) 0.059(3) 0.036(2) 0.013(2) -0.0031(19) 0.023(2)
O11 0.076(6) 0.132(8) 0.066(5) 0.000 0.000 0.086(6)
O16 0.087(6) 0.049(4) 0.030(3) 0.000 0.000 0.049(4)
O17 0.046(3) 0.038(3) 0.028(2) -0.0154(17) -0.0057(17) 0.025(2)
O14 0.059(3) 0.052(3) 0.057(3) 0.027(2) 0.022(2) 0.027(3)
O15 0.058(5) 0.036(4) 0.045(3) 0.000 0.000 0.025(3)
O18 0.041(3) 0.056(3) 0.036(2) -0.013(2) 0.007(2) 0.019(2)
O19 0.091(7) 0.160(9) 0.060(5) 0.000 0.000 0.106(7)
O12 0.194(8) 0.134(6) 0.041(3) 0.021(4) -0.001(4) 0.098(6)
O13 0.076(7) 0.101(8) 0.084(7) 0.000 0.000 0.043(6)
O20 0.044(3) 0.064(3) 0.058(3) 0.033(2) 0.002(2) 0.028(3)
O21 0.059(5) 0.082(5) 0.038(4) 0.000 0.000 0.054(4)
O22 0.041(4) 0.045(4) 0.042(3) 0.000 0.000 0.025(3)
O23 0.048(4) 0.048(4) 0.035(3) 0.000 0.000 0.030(4)
O24 0.039(3) 0.033(3) 0.025(3) 0.000 0.000 0.022(3)
O25 0.029(3) 0.033(3) 0.025(3) 0.000 0.000 0.013(3)
O26 0.091(6) 0.066(6) 0.041(4) 0.000 0.000 0.024(5)
S1 0.0372(13) 0.0557(15) 0.0207(9) 0.000 0.000 0.0323(12)
S4 0.0354(12) 0.0262(11) 0.0170(9) 0.000 0.000 0.0126(10)
S3 0.0330(13) 0.0309(13) 0.0333(11) 0.000 0.000 0.0132(11)
S5 0.0459(15) 0.0658(17) 0.0197(9) 0.000 0.000 0.0433(14)
S2 0.142(3) 0.0559(19) 0.0194(11) 0.000 0.000 0.060(2)
S6 0.0407(14) 0.0345(13) 0.0316(10) 0.000 0.000 0.0231(11)
C26 0.054(9) 0.31(3) 0.029(6) 0.000 0.000 0.068(14)
F3 0.100(5) 0.159(6) 0.076(4) -0.007(4) -0.032(3) 0.050(4)
F4 0.126(13) 0.223(18) 0.161(14) 0.000 0.000 0.127(13)
F4B 0.034(15) 0.038(15) 0.12(2) 0.000 0.000 0.014(12)

loop_
_atom_type_symbol
_atom_type_description
_atom_type_scat_dispersion_real
_atom_type_scat_dispersion_imag
_atom_type_scat_source
C C 0.0033 0.0016 'International Tables Vol C Tables 4.2.6.8 and 6.1.1.4'
H H 0.0000 0.0000 'International Tables Vol C Tables 4.2.6.8 and 6.1.1.4'
N N 0.0061 0.0033 'International Tables Vol C Tables 4.2.6.8 and 6.1.1.4'
O O 0.0106 0.0060 'International Tables Vol C Tables 4.2.6.8 and 6.1.1.4'
F F 0.0171 0.0103 'International Tables Vol C Tables 4.2.6.8 and 6.1.1.4'
S S 0.1246 0.1234 'International Tables Vol C Tables 4.2.6.8 and 6.1.1.4'
La La -0.2871 2.4523 'International Tables Vol C Tables 4.2.6.8 and 6.1.1.4'

loop_
_geom_angle_atom_site_label_1
_geom_angle_atom_site_label_2
_geom_angle_atom_site_label_3
_geom_angle
_geom_angle_site_symmetry_1
_geom_angle_site_symmetry_3
_geom_angle_publ_flag
O1 C1 N1 120.9(5) . . ?
O1 C1 C22 120.0(5) . . ?
N1 C1 C22 119.0(5) . . ?
N1 C2 H2A 109.5 . . ?
N1 C2 H2B 109.5 . . ?
H2A C2 H2B 109.5 . . ?
N1 C2 H2C 109.5 . . ?
H2A C2 H2C 109.5 . . ?
H2B C2 H2C 109.5 . . ?
C4 C3 C8 120.6(5) . . ?
C4 C3 N1 120.0(5) . . ?
C8 C3 N1 119.4(5) . . ?
C5 C4 C3 119.8(5) . . ?
C5 C4 H4 120.1 . . ?
C3 C4 H4 120.1 . . ?
C4 C5 C6 120.6(5) . . ?
C4 C5 H5 119.7 . . ?
C6 C5 H5 119.7 . . ?
C7 C6 C5 118.6(5) . . ?
C7 C6 C9 118.9(5) . . ?
C5 C6 C9 122.3(5) . . ?
C6 C7 C8 121.0(5) . . ?
C6 C7 H7 119.5 . . ?
C8 C7 H7 119.5 . . ?
C3 C8 C7 119.2(5) . . ?
C3 C8 H8 120.4 . . ?
C7 C8 H8 120.4 . . ?
O2 C9 N2 121.1(5) . . ?
O2 C9 C6 120.4(5) . . ?
N2 C9 C6 118.5(5) . . ?
N2 C10 H10A 109.5 . . ?
N2 C10 H10B 109.5 . . ?
H10A C10 H10B 109.5 . . ?
N2 C10 H10C 109.5 . . ?
H10A C10 H10C 109.5 . . ?
H10B C10 H10C 109.5 . . ?
C16 C11 C12 119.6(5) . . ?
C16 C11 N2 120.4(5) . . ?
C12 C11 N2 120.1(4) . . ?
C13 C12 C11 119.4(5) . . ?
C13 C12 H12 120.3 . . ?
C11 C12 H12 120.3 . . ?
C14 C13 C12 120.1(5) . . ?
C14 C13 H13 119.9 . . ?
C12 C13 H13 119.9 . . ?
C15 C14 C13 120.3(5) . . ?
C15 C14 C17 119.4(4) . . ?
C13 C14 C17 120.3(5) . . ?
C14 C15 C16 119.1(5) . . ?
C14 C15 H15 120.4 . . ?
C16 C15 H15 120.4 . . ?
C11 C16 C15 121.4(5) . . ?
C11 C16 H16 119.3 . . ?
C15 C16 H16 119.3 . . ?
O3 C17 N3 121.2(5) . . ?
O3 C17 C14 119.9(5) . . ?
N3 C17 C14 118.8(5) . . ?
N3 C18 H18A 109.5 . . ?
N3 C18 H18B 109.5 . . ?
H18A C18 H18B 109.5 . . ?
N3 C18 H18C 109.5 . . ?
H18A C18 H18C 109.5 . . ?
H18B C18 H18C 109.5 . . ?
C20 C19 C24 119.9(5) . . ?
C20 C19 N3 119.7(5) . . ?
C24 C19 N3 120.3(5) . . ?
C19 C20 C21 119.2(5) . . ?
C19 C20 H20 120.4 . . ?
C21 C20 H20 120.4 . . ?
C22 C21 C20 120.8(5) . . ?
C22 C21 H21 119.6 . . ?
C20 C21 H21 119.6 . . ?
C21 C22 C23 119.4(5) . . ?
C21 C22 C1 118.9(5) . . ?
C23 C22 C1 121.6(5) . . ?
C24 C23 C22 119.8(5) . . ?
C24 C23 H23 120.1 . . ?
C22 C23 H23 120.1 . . ?
C23 C24 C19 120.7(5) . . ?
C23 C24 H24 119.7 . . ?
C19 C24 H24 119.7 . . ?
F2 C25 F2 108.4(8) . 4_556 ?
F2 C25 F1 109.7(8) . . ?
F2 C25 F1 109.7(8) 4_556 . ?
F2 C25 S1 109.7(7) . . ?
F2 C25 S1 109.7(7) 4_556 . ?
F1 C25 S1 109.5(6) . . ?
F7 C28 F7 106.3(10) 4_556 . ?
F7 C28 F8 107.4(7) 4_556 . ?
F7 C28 F8 107.4(7) . . ?
F7 C28 S4 111.9(6) 4_556 . ?
F7 C28 S4 111.9(6) . . ?
F8 C28 S4 111.5(9) . . ?
F6 C27 F6 108.0(9) . 4 ?
F6 C27 F5 107.1(6) . . ?
F6 C27 F5 107.1(6) 4 . ?
F6 C27 S3 111.2(6) . . ?
F6 C27 S3 111.2(6) 4 . ?
F5 C27 S3 112.0(7) . . ?
F10 C29 F10 111.3(9) 4 . ?
F10 C29 F9 106.4(9) 4 . ?
F10 C29 F9 106.4(9) . . ?
F10 C29 S5 111.5(8) 4 . ?
F10 C29 S5 111.5(8) . . ?
F9 C29 S5 109.5(7) . . ?
F12 C30 F12 107.0(10) . 4_556 ?
F12 C30 F11 107.7(7) . . ?
F12 C30 F11 107.7(7) 4_556 . ?
F12 C30 S6 111.5(6) . . ?
F12 C30 S6 111.5(6) 4_556 . ?
F11 C30 S6 111.2(8) . . ?
O22 C31 H31A 109.5 . . ?
O22 C31 H31B 109.5 . . ?
H31A C31 H31B 109.5 . . ?
O22 C31 H31C 109.5 . . ?
H31A C31 H31C 109.5 . . ?
H31B C31 H31C 109.5 . . ?
O23 C32 H32A 109.5 . . ?
O23 C32 H32B 109.5 . . ?
H32A C32 H32B 109.5 . . ?
O23 C32 H32C 109.5 . . ?
H32A C32 H32C 109.5 . . ?
H32B C32 H32C 109.5 . . ?
O1 La1 O1 119.834(12) 2 3 ?
O1 La1 O1 119.834(12) 2 . ?
O1 La1 O1 119.834(12) 3 . ?
O1 La1 O5 65.52(12) 2 . ?
O1 La1 O5 134.81(12) 3 . ?
O1 La1 O5 78.40(12) . . ?
O1 La1 O5 134.81(12) 2 3 ?
O1 La1 O5 78.40(12) 3 3 ?
O1 La1 O5 65.52(12) . 3 ?
O5 La1 O5 72.98(13) . 3 ?
O1 La1 O5 78.40(12) 2 2 ?
O1 La1 O5 65.52(12) 3 2 ?
O1 La1 O5 134.81(12) . 2 ?
O5 La1 O5 72.98(13) . 2 ?
O5 La1 O5 72.98(13) 3 2 ?
O1 La1 O4 130.72(12) 2 2 ?
O1 La1 O4 69.60(11) 3 2 ?
O1 La1 O4 66.83(12) . 2 ?
O5 La1 O4 145.15(12) . 2 ?
O5 La1 O4 93.80(12) 3 2 ?
O5 La1 O4 134.85(12) 2 2 ?
O1 La1 O4 69.60(11) 2 . ?
O1 La1 O4 66.83(12) 3 . ?
O1 La1 O4 130.72(12) . . ?
O5 La1 O4 134.85(12) . . ?
O5 La1 O4 145.15(12) 3 . ?
O5 La1 O4 93.80(12) 2 . ?
O4 La1 O4 72.57(13) 2 . ?
O1 La1 O4 66.83(12) 2 3 ?
O1 La1 O4 130.72(12) 3 3 ?
O1 La1 O4 69.60(11) . 3 ?
O5 La1 O4 93.80(12) . 3 ?
O5 La1 O4 134.85(12) 3 3 ?
O5 La1 O4 145.15(12) 2 3 ?
O4 La1 O4 72.57(13) 2 3 ?
O4 La1 O4 72.57(13) . 3 ?
O2 La2 O2 119.823(12) . 2_545 ?
O2 La2 O2 119.823(12) . 3_655 ?
O2 La2 O2 119.823(12) 2_545 3_655 ?
O2 La2 O7 78.40(12) . . ?
O2 La2 O7 65.70(12) 2_545 . ?
O2 La2 O7 134.82(12) 3_655 . ?
O2 La2 O7 65.70(12) . 3_655 ?
O2 La2 O7 134.82(12) 2_545 3_655 ?
O2 La2 O7 78.40(12) 3_655 3_655 ?
O7 La2 O7 72.84(13) . 3_655 ?
O2 La2 O7 134.82(12) . 2_545 ?
O2 La2 O7 78.40(12) 2_545 2_545 ?
O2 La2 O7 65.70(12) 3_655 2_545 ?
O7 La2 O7 72.84(13) . 2_545 ?
O7 La2 O7 72.84(13) 3_655 2_545 ?
O2 La2 O6 69.14(12) . . ?
O2 La2 O6 67.37(11) 2_545 . ?
O2 La2 O6 130.38(11) 3_655 . ?
O7 La2 O6 94.22(12) . . ?
O7 La2 O6 134.62(12) 3_655 . ?
O7 La2 O6 145.70(12) 2_545 . ?
O2 La2 O6 67.37(11) . 3_655 ?
O2 La2 O6 130.38(11) 2_545 3_655 ?
O2 La2 O6 69.14(12) 3_655 3_655 ?
O7 La2 O6 145.70(12) . 3_655 ?
O7 La2 O6 94.22(12) 3_655 3_655 ?
O7 La2 O6 134.62(12) 2_545 3_655 ?
O6 La2 O6 72.12(13) . 3_655 ?
O2 La2 O6 130.38(11) . 2_545 ?
O2 La2 O6 69.14(12) 2_545 2_545 ?
O2 La2 O6 67.37(11) 3_655 2_545 ?
O7 La2 O6 134.62(12) . 2_545 ?
O7 La2 O6 145.70(12) 3_655 2_545 ?
O7 La2 O6 94.22(12) 2_545 2_545 ?
O6 La2 O6 72.12(13) . 2_545 ?
O6 La2 O6 72.12(13) 3_655 2_545 ?
O3 La3 O3 119.811(13) 2_655 . ?
O3 La3 O3 119.811(13) 2_655 3_665 ?
O3 La3 O3 119.811(13) . 3_665 ?
O3 La3 O8 67.77(13) 2_655 . ?
O3 La3 O8 74.95(13) . . ?
O3 La3 O8 136.98(13) 3_665 . ?
O3 La3 O8 74.95(13) 2_655 2_655 ?
O3 La3 O8 136.98(13) . 2_655 ?
O3 La3 O8 67.77(13) 3_665 2_655 ?
O8 La3 O8 75.15(15) . 2_655 ?
O3 La3 O8 136.98(13) 2_655 3_665 ?
O3 La3 O8 67.77(13) . 3_665 ?
O3 La3 O8 74.95(13) 3_665 3_665 ?
O8 La3 O8 75.15(15) . 3_665 ?
O8 La3 O8 75.15(15) 2_655 3_665 ?
O3 La3 O9 68.55(12) 2_655 3_665 ?
O3 La3 O9 130.44(12) . 3_665 ?
O3 La3 O9 67.74(12) 3_665 3_665 ?
O8 La3 O9 136.30(12) . 3_665 ?
O8 La3 O9 92.40(13) 2_655 3_665 ?
O8 La3 O9 142.62(13) 3_665 3_665 ?
O3 La3 O9 67.74(12) 2_655 2_655 ?
O3 La3 O9 68.55(12) . 2_655 ?
O3 La3 O9 130.44(12) 3_665 2_655 ?
O8 La3 O9 92.40(13) . 2_655 ?
O8 La3 O9 142.62(13) 2_655 2_655 ?
O8 La3 O9 136.30(12) 3_665 2_655 ?
O9 La3 O9 72.32(14) 3_665 2_655 ?
O3 La3 O9 130.44(12) 2_655 . ?
O3 La3 O9 67.74(12) . . ?
O3 La3 O9 68.55(12) 3_665 . ?
O8 La3 O9 142.62(13) . . ?
O8 La3 O9 136.30(12) 2_655 . ?
O8 La3 O9 92.40(13) 3_665 . ?
O9 La3 O9 72.32(14) 3_665 . ?
O9 La3 O9 72.32(14) 2_655 . ?
C1 N1 C3 121.1(5) . . ?
C1 N1 C2 120.8(5) . . ?
C3 N1 C2 116.9(5) . . ?
C9 N2 C11 121.4(5) . . ?
C9 N2 C10 119.1(5) . . ?
C11 N2 C10 117.4(5) . . ?
C17 N3 C19 121.0(5) . . ?
C17 N3 C18 120.3(5) . . ?
C19 N3 C18 118.5(5) . . ?
C1 O1 La1 160.0(4) . . ?
C9 O2 La2 158.9(4) . . ?
C17 O3 La3 160.2(4) . . ?
O11 S1 O10 114.3(3) . 4_556 ?
O11 S1 O10 114.3(3) . . ?
O10 S1 O10 116.1(4) 4_556 . ?
O11 S1 C25 104.5(6) . . ?
O10 S1 C25 102.7(3) 4_556 . ?
O10 S1 C25 102.7(3) . . ?
O16 S4 O17 114.6(2) . . ?
O16 S4 O17 114.6(2) . 4_556 ?
O17 S4 O17 114.5(4) . 4_556 ?
O16 S4 C28 105.3(6) . . ?
O17 S4 C28 102.9(3) . . ?
O17 S4 C28 102.9(3) 4_556 . ?
O15 S3 O14 115.3(3) . 4 ?
O15 S3 O14 115.3(3) . . ?
O14 S3 O14 113.0(5) 4 . ?
O15 S3 C27 103.6(5) . . ?
O14 S3 C27 103.8(3) 4 . ?
O14 S3 C27 103.8(3) . . ?
O18 S5 O18 117.1(4) . 4 ?
O18 S5 O19 114.0(3) . . ?
O18 S5 O19 114.0(3) 4 . ?
O18 S5 C29 102.6(3) . . ?
O18 S5 C29 102.6(3) 4 . ?
O19 S5 C29 104.2(6) . . ?
O12 S2 O12 119.9(6) 4 . ?
O12 S2 O13 107.2(4) 4 . ?
O12 S2 O13 107.2(4) . . ?
O12 S2 C26 109.3(5) 4 . ?
O12 S2 C26 109.3(5) . . ?
O13 S2 C26 102.4(10) . . ?
O21 S6 O20 115.2(3) . . ?
O21 S6 O20 115.2(3) . 4_556 ?
O20 S6 O20 113.2(5) . 4_556 ?
O21 S6 C30 104.1(5) . . ?
O20 S6 C30 103.6(3) . . ?
O20 S6 C30 103.6(3) 4_556 . ?
F3 C26 F3 111.4(19) . 4 ?
F3 C26 F4 101.3(11) . . ?
F3 C26 F4 101.3(11) 4 . ?
F3 C26 S2 120.0(7) . . ?
F3 C26 S2 120.0(7) 4 . ?
F4 C26 S2 97.1(16) . . ?
F3 C26 F4B 72.3(13) . . ?
F3 C26 F4B 72.3(13) 4 . ?
F4 C26 F4B 167.9(15) . . ?
S2 C26 F4B 95.0(11) . . ?

loop_
_geom_bond_atom_site_label_1
_geom_bond_atom_site_label_2
_geom_bond_distance
_geom_bond_site_symmetry_2
_geom_bond_publ_flag
C1 O1 1.246(6) . ?
C1 N1 1.345(7) . ?
C1 C22 1.489(7) . ?
C2 N1 1.467(7) . ?
C2 H2A 0.9800 . ?
C2 H2B 0.9800 . ?
C2 H2C 0.9800 . ?
C3 C4 1.379(7) . ?
C3 C8 1.383(7) . ?
C3 N1 1.442(7) . ?
C4 C5 1.376(8) . ?
C4 H4 0.9500 . ?
C5 C6 1.399(7) . ?
C5 H5 0.9500 . ?
C6 C7 1.384(7) . ?
C6 C9 1.484(8) . ?
C7 C8 1.384(8) . ?
C7 H7 0.9500 . ?
C8 H8 0.9500 . ?
C9 O2 1.237(7) . ?
C9 N2 1.338(7) . ?
C10 N2 1.480(7) . ?
C10 H10A 0.9800 . ?
C10 H10B 0.9800 . ?
C10 H10C 0.9800 . ?
C11 C16 1.363(7) . ?
C11 C12 1.395(7) . ?
C11 N2 1.437(7) . ?
C12 C13 1.389(7) . ?
C12 H12 0.9500 . ?
C13 C14 1.381(7) . ?
C13 H13 0.9500 . ?
C14 C15 1.380(7) . ?
C14 C17 1.515(8) . ?
C15 C16 1.385(7) . ?
C15 H15 0.9500 . ?
C16 H16 0.9500 . ?
C17 O3 1.247(6) . ?
C17 N3 1.314(7) . ?
C18 N3 1.469(7) . ?
C18 H18A 0.9800 . ?
C18 H18B 0.9800 . ?
C18 H18C 0.9800 . ?
C19 C20 1.377(7) . ?
C19 C24 1.386(7) . ?
C19 N3 1.438(7) . ?
C20 C21 1.397(8) . ?
C20 H20 0.9500 . ?
C21 C22 1.382(7) . ?
C21 H21 0.9500 . ?
C22 C23 1.385(7) . ?
C23 C24 1.381(7) . ?
C23 H23 0.9500 . ?
C24 H24 0.9500 . ?
C25 F2 1.313(6) . ?
C25 F2 1.313(6) 4_556 ?
C25 F1 1.346(13) . ?
C25 S1 1.870(12) . ?
C28 F7 1.324(8) 4_556 ?
C28 F7 1.324(8) . ?
C28 F8 1.326(14) . ?
C28 S4 1.781(11) . ?
C27 F6 1.316(7) . ?
C27 F6 1.316(7) 4 ?
C27 F5 1.321(12) . ?
C27 S3 1.787(10) . ?
C29 F10 1.308(7) 4 ?
C29 F10 1.308(7) . ?
C29 F9 1.375(15) . ?
C29 S5 1.814(13) . ?
C30 F12 1.314(8) . ?
C30 F12 1.314(8) 4_556 ?
C30 F11 1.315(13) . ?
C30 S6 1.792(12) . ?
C31 O22 1.433(12) . ?
C31 H31A 0.9800 . ?
C31 H31B 0.9800 . ?
C31 H31C 0.9800 . ?
C32 O23 1.396(12) . ?
C32 H32A 0.9800 . ?
C32 H32B 0.9800 . ?
C32 H32C 0.9800 . ?
La1 O1 2.489(4) 2 ?
La1 O1 2.489(4) 3 ?
La1 O1 2.489(4) . ?
La1 O5 2.538(3) . ?
La1 O5 2.538(3) 3 ?
La1 O5 2.538(3) 2 ?
La1 O4 2.616(3) 2 ?
La1 O4 2.616(3) . ?
La1 O4 2.616(3) 3 ?
La2 O2 2.485(4) . ?
La2 O2 2.485(4) 2_545 ?
La2 O2 2.485(4) 3_655 ?
La2 O7 2.562(3) . ?
La2 O7 2.562(3) 3_655 ?
La2 O7 2.562(3) 2_545 ?
La2 O6 2.617(3) . ?
La2 O6 2.617(3) 3_655 ?
La2 O6 2.617(3) 2_545 ?
La3 O3 2.484(4) 2_655 ?
La3 O3 2.484(4) . ?
La3 O3 2.484(4) 3_665 ?
La3 O8 2.558(4) . ?
La3 O8 2.558(4) 2_655 ?
La3 O8 2.558(4) 3_665 ?
La3 O9 2.610(4) 3_665 ?
La3 O9 2.610(4) 2_655 ?
La3 O9 2.610(4) . ?
O10 S1 1.433(4) . ?
O11 S1 1.432(7) . ?
O16 S4 1.440(6) . ?
O17 S4 1.453(4) . ?
O14 S3 1.446(4) . ?
O15 S3 1.423(6) . ?
O18 S5 1.430(4) . ?
O19 S5 1.445(7) . ?
O12 S2 1.409(6) . ?
O13 S2 1.478(10) . ?
O20 S6 1.441(4) . ?
O21 S6 1.429(6) . ?
S1 O10 1.433(4) 4_556 ?
S4 O17 1.453(4) 4_556 ?
S3 O14 1.446(4) 4 ?
S5 O18 1.430(4) 4 ?
S2 O12 1.409(6) 4 ?
S2 C26 1.691(17) . ?
S6 O20 1.441(4) 4_556 ?
C26 F3 1.277(14) . ?
C26 F3 1.277(14) 4 ?
C26 F4 1.53(3) . ?
C26 F4B 1.96(3) . ?
